data_9013974
loop_
_publ_author_name
'Bonaccorsi, E.'
'Merlino, S.'

_publ_section_title
;
 The crystal of tobermorite 14 A (plombierite) a C&#x00AD;S&#x00AD;H phase
;
_journal_name_full 'Journal of the American Ceramic Society'
_journal_page_first 505
_journal_page_last 512
_journal_paper_doi 10.1111/j.1551-2916.2005.00116.x
_journal_volume 88
_journal_year 2005
_chemical_compound_source 'Ballycraigy, Northern Ireland'
_chemical_formula_sum 'Ca2.5 H11 O12.5 Si3'
_chemical_name_mineral Plombierite
_space_group_IT_number 9
_symmetry_space_group_name_Hall 'B -2b'
_symmetry_space_group_name_H-M 'B 1 1 b'
_cell_angle_alpha 90
_cell_angle_beta 90
_cell_angle_gamma 123.25
_cell_formula_units_Z 4
_cell_length_a 6.735
_cell_length_b 7.425
_cell_length_c 27.987
_cell_volume 1170.430
_database_code_amcsd 0014073
_exptl_crystal_density_diffrn 2.245
_cod_original_formula_sum 'Ca2.5 Si3 O12.5 H11'
_cod_database_code 9013974

loop_
_space_group_symop_operation_xyz
x,y,z
1/2+x,y,1/2+z
x,1/2+y,-z
1/2+x,1/2+y,1/2-z

loop_
_atom_site_label
_atom_site_fract_x
_atom_site_fract_y
_atom_site_fract_z
_atom_site_occupancy
_atom_site_U_iso_or_equiv
_atom_site_type_symbol
_atom_site_attached_hydrogens
Cal 0.73700 0.42500 0.28520 1.00000 0.02900 Ca 0
Ca3 0.25100 0.42800 0.21470 1.00000 0.02900 Ca 0
Sil 0.75000 0.38600 0.17520 1.00000 0.03600 Si 0
Si2 0.89500 0.75000 0.10410 1.00000 0.04600 Si 0
Si3 0.74300 0.96100 0.17510 1.00000 0.03000 Si 0
O1 0.75200 0.51200 0.12480 1.00000 0.03100 O 0
O2 0.76000 0.18900 0.15420 1.00000 0.04200 O 0
O3 0.97200 0.55400 0.20700 1.00000 0.02400 O 0
O4 0.51800 0.30100 0.20650 1.00000 0.01900 O 0
O5 0.88700 0.25000 -0.04820 1.00000 0.08100 O 0
O-H6 0.18200 0.88800 0.11750 1.00000 0.06200 O 1
Wat6 0.29200 0.44500 0.12960 1.00000 0.05100 O 2
O7 0.75900 0.86000 0.12520 1.00000 0.05100 O 0
O8 0.50100 0.82400 0.20670 1.00000 0.01900 O 0
O9 0.98200 0.03300 0.20690 1.00000 0.05200 O 0
Wat1 -0.05000 0.76900 -0.05600 1.00000 0.10000 O 2
Wat2 0.46100 0.78700 -0.00300 0.50000 0.07000 O 2
Wat3 0.29700 0.21200 0.00300 0.50000 0.08000 O 2
Ca2 0.87900 0.99400 0.00190 0.50000 0.07000 Ca 0
Wat4 0.73300 0.42900 0.00000 0.50000 0.07000 O 2

loop_
_cod_changelog_entry_id
_cod_changelog_entry_author
_cod_changelog_entry_date
_cod_changelog_entry_text
1
;cod-tools version 3.8.0
Id: cif_guess_AMCSD_atom_types 9581 2023-05-17 12:35:41Z saulius
;
2023-05-18T11:42:40+03:00
;Derived atom types and hydrogen counts
from atom names that follow the AMCSD naming convention
(Wat == water, O-H == hydroxyl).
;

loop_
_cod_related_entry_id
_cod_related_entry_database
_cod_related_entry_code
1 AMCSD 0014073
